data_7012818
loop_
_publ_author_name
'Weinert, Charles S.'
'Fanwick, Phillip E.'
'Rothwell, Ian P.'

_publ_section_title
;
 Synthesis and structures of the group 1 metal/germanium cage complexes
 [M(&#x00B5;-OC6H3Ph2-2,6)3Ge] (M = Li, Na, K, Rb, Cs); periodic trends
 and alkali metal dependent arene bonding
;
_journal_issue 9
_journal_name_full 'Dalton Transactions'
_journal_page_first 1795
_journal_paper_doi 10.1039/b301623d
_journal_year 2003
_chemical_formula_moiety 'C54 H39 Ge1 O3 Rb1,C6 H6'
_chemical_formula_sum 'C60 H45 Ge O3 Rb'
_chemical_formula_weight 972.09
_chemical_name_systematic ' ?'
_space_group_IT_number 14
_symmetry_cell_setting monoclinic
_symmetry_space_group_name_Hall '-P 2ybc'
_symmetry_space_group_name_H-M 'P 1 21/c 1'
_atom_type_scat_source 'International Tables for Crystallography (Vol C)'
_audit_creation_date 16-12-02
_audit_creation_method from_MolEN_and_SHELXL
_audit_update_record ' ?'
_cell_angle_alpha 90.00
_cell_angle_beta 100.6623(11)
_cell_angle_gamma 90.00
_cell_formula_units_Z 4
_cell_length_a 15.6217(3)
_cell_length_b 17.1706(4)
_cell_length_c 17.7554(4)
_cell_measurement_reflns_used 31114
_cell_measurement_temperature 150
_cell_measurement_theta_max 25
_cell_measurement_theta_min 1
_cell_volume 4680.37(18)
_computing_cell_refinement DENZO/SCALEPACK_(Otwinowski,_1996)
_computing_data_collection Collect_(Nonius,_1998)
_computing_data_reduction DENZO/SCALEPACK_(Otwinowski,_1996)
_computing_molecular_graphics
;
ORTEP (Johnson, 1976)
PLUTON (Spek, 1991)
;
_computing_publication_material CIF_VAX_MolEN_(Fair,_1990)
_computing_structure_refinement SHELX97_(Sheldrick,_1997)
_computing_structure_solution PATTY_(DIRDIF99,_Beurskins,_1999)
_diffrn_ambient_temperature 150
_diffrn_measured_fraction_theta_full 0.9966
_diffrn_measured_fraction_theta_max 0.9966
_diffrn_measurement_device_type Nonius_KappaCCD
_diffrn_measurement_method \w
_diffrn_radiation_type MO-K\a
_diffrn_radiation_wavelength 0.71073
_diffrn_reflns_av_R_equivalents 0.064
_diffrn_reflns_limit_h_max 18
_diffrn_reflns_limit_h_min 0
_diffrn_reflns_limit_k_max 20
_diffrn_reflns_limit_k_min 0
_diffrn_reflns_limit_l_max 20
_diffrn_reflns_limit_l_min -21
_diffrn_reflns_number 31114
_diffrn_reflns_theta_full 25.0
_diffrn_reflns_theta_max 25.02
_diffrn_reflns_theta_min 1.17
_exptl_absorpt_coefficient_mu 1.695
_exptl_absorpt_correction_T_max 0.8987
_exptl_absorpt_correction_T_min 0.6510
_exptl_absorpt_correction_type refined_empirical_(Otwinowski_&_Minor,_1996
_exptl_crystal_colour colorless
_exptl_crystal_density_diffrn 1.38
_exptl_crystal_description needle
_exptl_crystal_F_000 1992
_exptl_crystal_size_max 0.41
_exptl_crystal_size_mid 0.23
_exptl_crystal_size_min 0.06
_refine_diff_density_max 0.28
_refine_diff_density_min -0.43
_refine_ls_extinction_method none
_refine_ls_goodness_of_fit_ref 1.048
_refine_ls_hydrogen_treatment H_atoms_riding
_refine_ls_matrix_type full
_refine_ls_number_parameters 586
_refine_ls_number_reflns 8196
_refine_ls_number_restraints 0
_refine_ls_R_factor_gt 0.037
_refine_ls_shift/su_max 0.001
_refine_ls_structure_factor_coef Fsqd
_refine_ls_weighting_details '1/[\s^2^(Fo^2^)+(0.0296P)^2^+3.4935P] where P=(Fo^2^+2Fc^2^)/3  '
_refine_ls_weighting_scheme calc
_refine_ls_wR_factor_ref 0.077
_reflns_number_gt 7072
_reflns_number_total 8230
_reflns_threshold_expression >2.0\s(I)
_cod_data_source_file b301623d.txt
_cod_data_source_block SW1213
_cod_depositor_comments
;
The following automatic conversions were performed:
'_refine_ls_weighting_scheme' value 'calc ' changed to 'calc' according to
'/home/saulius/struct/CIF-dictionaries/cif_core.dic' dictionary named
'cif_core.dic' version 2.4.1 from 2010-06-29.

'_geom_angle_publ_flag'
value 'YES' changed to 'yes' according to
'/home/saulius/struct/CIF-dictionaries/cif_core.dic' dictionary named
'cif_core.dic' version 2.4.1 from 2010-06-29 (208
times).

'_geom_bond_publ_flag' value 'YES' changed to 'yes' according to
'/home/saulius/struct/CIF-dictionaries/cif_core.dic' dictionary named
'cif_core.dic' version 2.4.1 from 2010-06-29 (105 times).

Automatic conversion script
Id: cif_fix_enum 1527 2010-12-29 10:47:43Z saulius 
;
_cod_original_formula_sum 'C60 H45 Ge1 O3 Rb1'
_cod_database_code 7012818

loop_
_symmetry_equiv_pos_as_xyz
'x, y, z'
'-x, y+1/2, -z+1/2'
'-x, -y, -z'
'x, -y+1/2, z+1/2'

loop_
_atom_site_label
_atom_site_type_symbol
_atom_site_fract_x
_atom_site_fract_y
_atom_site_fract_z
_atom_site_U_iso_or_equiv
_atom_site_adp_type
_atom_site_occupancy
_atom_site_symmetry_multiplicity
_atom_site_calc_flag
_atom_site_refinement_flags
_atom_site_disorder_assembly
_atom_site_disorder_group
Rb Rb 0.223783(17) 0.187510(16) 0.385837(15) 0.02492(9) Uani 1 1 d . . .
Ge Ge -0.295852(18) -0.476558(17) 0.212394(16) 0.02081(9) Uani 1 1 d . . .
O(1) O -0.36468(11) -0.41026(11) 0.13662(10) 0.0223(4) Uani 1 1 d . . .
O(2) O -0.20902(12) -0.47964(11) 0.14794(10) 0.0252(4) Uani 1 1 d . . .
O(3) O -0.24013(11) -0.38212(11) 0.25723(10) 0.0221(4) Uani 1 1 d . . .
C(11) C -0.45016(17) -0.39945(16) 0.13924(14) 0.0213(6) Uani 1 1 d . . .
C(12) C -0.48231(18) -0.32308(17) 0.13896(15) 0.0239(6) Uani 1 1 d . . .
C(13) C -0.57013(19) -0.31049(19) 0.14174(16) 0.0304(7) Uani 1 1 d . . .
C(14) C -0.62549(19) -0.37247(19) 0.14599(17) 0.0333(7) Uani 1 1 d . . .
C(15) C -0.59370(19) -0.44795(18) 0.14654(16) 0.0294(7) Uani 1 1 d . . .
C(16) C -0.50710(17) -0.46313(17) 0.14082(15) 0.0241(6) Uani 1 1 d . . .
C(21) C -0.18412(18) -0.54402(17) 0.11405(16) 0.0247(6) Uani 1 1 d . . .
C(22) C -0.17438(18) -0.53796(18) 0.03680(16) 0.0281(7) Uani 1 1 d . . .
C(23) C -0.1471(2) -0.6029(2) 0.00012(18) 0.0387(8) Uani 1 1 d . . .
C(24) C -0.1303(2) -0.6734(2) 0.0377(2) 0.0457(9) Uani 1 1 d . . .
C(25) C -0.1378(2) -0.67888(18) 0.11365(19) 0.0380(8) Uani 1 1 d . . .
C(26) C -0.16342(18) -0.61518(17) 0.15341(16) 0.0271(7) Uani 1 1 d . . .
C(31) C -0.19223(18) -0.38048(15) 0.32879(15) 0.0215(6) Uani 1 1 d . . .
C(32) C -0.10645(18) -0.35159(17) 0.33908(15) 0.0243(6) Uani 1 1 d . . .
C(33) C -0.05487(19) -0.35002(18) 0.41222(16) 0.0298(7) Uani 1 1 d . . .
C(34) C -0.0876(2) -0.37626(19) 0.47502(16) 0.0329(7) Uani 1 1 d . . .
C(35) C -0.17184(19) -0.40276(18) 0.46545(16) 0.0299(7) Uani 1 1 d . . .
C(36) C -0.22601(18) -0.40527(16) 0.39359(15) 0.0224(6) Uani 1 1 d . . .
C(121) C -0.42454(17) -0.25478(16) 0.13289(15) 0.0221(6) Uani 1 1 d . . .
C(122) C -0.4238(2) -0.22077(18) 0.06188(17) 0.0326(7) Uani 1 1 d . . .
C(123) C -0.3730(2) -0.1560(2) 0.05547(18) 0.0384(8) Uani 1 1 d . . .
C(124) C -0.32154(19) -0.12406(18) 0.11956(17) 0.0308(7) Uani 1 1 d . . .
C(125) C -0.32075(19) -0.15698(17) 0.19071(17) 0.0299(7) Uani 1 1 d . . .
C(126) C -0.37212(19) -0.22192(18) 0.19706(16) 0.0290(7) Uani 1 1 d . . .
C(161) C -0.47813(17) -0.54531(17) 0.13498(15) 0.0247(6) Uani 1 1 d . . .
C(162) C -0.49368(19) -0.60207(18) 0.18680(17) 0.0317(7) Uani 1 1 d . . .
C(163) C -0.4661(2) -0.67817(19) 0.18028(19) 0.0386(8) Uani 1 1 d . . .
C(164) C -0.4227(2) -0.69882(19) 0.12215(19) 0.0383(8) Uani 1 1 d . . .
C(165) C -0.4077(2) -0.64350(19) 0.06961(18) 0.0347(7) Uani 1 1 d . . .
C(166) C -0.43566(19) -0.56738(18) 0.07552(16) 0.0289(7) Uani 1 1 d . . .
C(221) C -0.18985(19) -0.46255(18) -0.00508(15) 0.0281(7) Uani 1 1 d . . .
C(222) C -0.2730(2) -0.43105(18) -0.02608(16) 0.0298(7) Uani 1 1 d . . .
C(223) C -0.2862(2) -0.36122(19) -0.06592(17) 0.0371(8) Uani 1 1 d . . .
C(224) C -0.2158(3) -0.3211(2) -0.08465(18) 0.0453(9) Uani 1 1 d . . .
C(225) C -0.1332(2) -0.3519(2) -0.0642(2) 0.0504(10) Uani 1 1 d . . .
C(226) C -0.1206(2) -0.4224(2) -0.02573(18) 0.0404(8) Uani 1 1 d . . .
C(261) C -0.16685(18) -0.62466(17) 0.23649(17) 0.0273(7) Uani 1 1 d . . .
C(262) C -0.12476(19) -0.57201(17) 0.29127(17) 0.0288(7) Uani 1 1 d . . .
C(263) C -0.1262(2) -0.58181(19) 0.36861(17) 0.0349(8) Uani 1 1 d . . .
C(264) C -0.1692(2) -0.6440(2) 0.39290(19) 0.0413(8) Uani 1 1 d . . .
C(265) C -0.2103(2) -0.6972(2) 0.3399(2) 0.0427(9) Uani 1 1 d . . .
C(266) C -0.2091(2) -0.68757(18) 0.26240(19) 0.0362(8) Uani 1 1 d . . .
C(321) C -0.07189(17) -0.32088(17) 0.27169(16) 0.0253(6) Uani 1 1 d . . .
C(322) C -0.0746(2) -0.24217(19) 0.25495(18) 0.0399(8) Uani 1 1 d . . .
C(323) C -0.0429(2) -0.2136(2) 0.19148(19) 0.0456(9) Uani 1 1 d . . .
C(324) C -0.0076(2) -0.2635(2) 0.1453(2) 0.0441(9) Uani 1 1 d . . .
C(325) C -0.0040(2) -0.3421(2) 0.1612(2) 0.0478(10) Uani 1 1 d . . .
C(326) C -0.03588(19) -0.3708(2) 0.22413(18) 0.0371(8) Uani 1 1 d . . .
C(361) C -0.31786(19) -0.43302(17) 0.38736(15) 0.0245(6) Uani 1 1 d . . .
C(362) C -0.38737(19) -0.38933(19) 0.34754(16) 0.0296(7) Uani 1 1 d . . .
C(363) C -0.4726(2) -0.4132(2) 0.34401(17) 0.0372(8) Uani 1 1 d . . .
C(364) C -0.4902(2) -0.4808(2) 0.38055(19) 0.0417(8) Uani 1 1 d . . .
C(365) C -0.4223(2) -0.5243(2) 0.4199(2) 0.0430(9) Uani 1 1 d . . .
C(366) C -0.3369(2) -0.50075(18) 0.42335(18) 0.0336(7) Uani 1 1 d . . .
C(911) C 0.8638(2) -0.0076(2) 0.2311(2) 0.0469(9) Uani 1 1 d . . .
C(912) C 0.8863(2) 0.0078(2) 0.1610(2) 0.0463(9) Uani 1 1 d . . .
C(913) C 0.8391(2) 0.0606(2) 0.1121(2) 0.0497(10) Uani 1 1 d . . .
C(914) C 0.7693(3) 0.0978(2) 0.1323(2) 0.0607(11) Uani 1 1 d . . .
C(915) C 0.7464(3) 0.0825(3) 0.2017(3) 0.0633(12) Uani 1 1 d . . .
C(916) C 0.7937(3) 0.0297(2) 0.2518(2) 0.0545(10) Uani 1 1 d . . .
H(13) H -0.5920 -0.2588 0.1407 0.036 Uiso 1 1 calc R . .
H(14) H -0.6849 -0.3634 0.1485 0.040 Uiso 1 1 calc R . .
H(15) H -0.6316 -0.4903 0.1509 0.035 Uiso 1 1 calc R . .
H(23) H -0.1400 -0.5985 -0.0517 0.046 Uiso 1 1 calc R . .
H(24) H -0.1137 -0.7175 0.0114 0.055 Uiso 1 1 calc R . .
H(25) H -0.1253 -0.7271 0.1396 0.046 Uiso 1 1 calc R . .
H(33) H 0.0031 -0.3308 0.4190 0.036 Uiso 1 1 calc R . .
H(34) H -0.0520 -0.3759 0.5245 0.039 Uiso 1 1 calc R . .
H(35) H -0.1939 -0.4199 0.5090 0.036 Uiso 1 1 calc R . .
H(122) H -0.4587 -0.2423 0.0172 0.039 Uiso 1 1 calc R . .
H(123) H -0.3735 -0.1334 0.0066 0.046 Uiso 1 1 calc R . .
H(124) H -0.2868 -0.0796 0.1148 0.037 Uiso 1 1 calc R . .
H(125) H -0.2853 -0.1354 0.2350 0.036 Uiso 1 1 calc R . .
H(126) H -0.3715 -0.2443 0.2461 0.035 Uiso 1 1 calc R . .
H(162) H -0.5235 -0.5886 0.2270 0.038 Uiso 1 1 calc R . .
H(163) H -0.4771 -0.7163 0.2160 0.046 Uiso 1 1 calc R . .
H(164) H -0.4033 -0.7508 0.1183 0.046 Uiso 1 1 calc R . .
H(165) H -0.3782 -0.6576 0.0294 0.042 Uiso 1 1 calc R . .
H(166) H -0.4258 -0.5298 0.0388 0.035 Uiso 1 1 calc R . .
H(222) H -0.3214 -0.4578 -0.0129 0.036 Uiso 1 1 calc R . .
H(223) H -0.3434 -0.3408 -0.0804 0.044 Uiso 1 1 calc R . .
H(224) H -0.2244 -0.2730 -0.1113 0.054 Uiso 1 1 calc R . .
H(225) H -0.0847 -0.3247 -0.0766 0.060 Uiso 1 1 calc R . .
H(226) H -0.0636 -0.4436 -0.0132 0.048 Uiso 1 1 calc R . .
H(262) H -0.0947 -0.5288 0.2752 0.035 Uiso 1 1 calc R . .
H(263) H -0.0973 -0.5454 0.4049 0.042 Uiso 1 1 calc R . .
H(264) H -0.1707 -0.6504 0.4458 0.050 Uiso 1 1 calc R . .
H(265) H -0.2396 -0.7407 0.3565 0.051 Uiso 1 1 calc R . .
H(266) H -0.2377 -0.7246 0.2266 0.043 Uiso 1 1 calc R . .
H(322) H -0.0983 -0.2070 0.2870 0.048 Uiso 1 1 calc R . .
H(323) H -0.0459 -0.1594 0.1804 0.055 Uiso 1 1 calc R . .
H(324) H 0.0142 -0.2440 0.1025 0.053 Uiso 1 1 calc R . .
H(325) H 0.0202 -0.3769 0.1292 0.057 Uiso 1 1 calc R . .
H(326) H -0.0330 -0.4250 0.2347 0.044 Uiso 1 1 calc R . .
H(362) H -0.3759 -0.3426 0.3226 0.035 Uiso 1 1 calc R . .
H(363) H -0.5190 -0.3831 0.3164 0.045 Uiso 1 1 calc R . .
H(364) H -0.5487 -0.4971 0.3785 0.050 Uiso 1 1 calc R . .
H(365) H -0.4342 -0.5708 0.4450 0.052 Uiso 1 1 calc R . .
H(366) H -0.2908 -0.5314 0.4507 0.040 Uiso 1 1 calc R . .
H(911) H 0.8967 -0.0440 0.2651 0.056 Uiso 1 1 calc R . .
H(912) H 0.9345 -0.0181 0.1467 0.056 Uiso 1 1 calc R . .
H(913) H 0.8548 0.0712 0.0639 0.060 Uiso 1 1 calc R . .
H(914) H 0.7367 0.1343 0.0983 0.073 Uiso 1 1 calc R . .
H(915) H 0.6978 0.1083 0.2156 0.076 Uiso 1 1 calc R . .
H(916) H 0.7779 0.0193 0.3000 0.065 Uiso 1 1 calc R . .

loop_
_atom_site_aniso_label
_atom_site_aniso_U_11
_atom_site_aniso_U_22
_atom_site_aniso_U_33
_atom_site_aniso_U_12
_atom_site_aniso_U_13
_atom_site_aniso_U_23
Rb 0.02491(15) 0.02611(16) 0.02386(15) 0.00274(12) 0.00483(11) -0.00027(11)
Ge 0.02046(16) 0.02303(17) 0.01903(15) 0.00115(13) 0.00393(12) -0.00035(12)
O(1) 0.0177(10) 0.0270(11) 0.0219(10) 0.0013(8) 0.0034(8) -0.0024(8)
O(2) 0.0270(10) 0.0248(11) 0.0256(10) -0.0026(9) 0.0094(8) 0.0004(8)
O(3) 0.0232(10) 0.0276(11) 0.0151(9) 0.0053(8) 0.0027(8) -0.0005(8)
C(11) 0.0195(14) 0.0285(16) 0.0153(13) 0.0022(12) 0.0018(11) 0.0020(11)
C(12) 0.0222(15) 0.0294(16) 0.0204(14) 0.0020(13) 0.0050(12) 0.0002(12)
C(13) 0.0276(16) 0.0340(18) 0.0298(16) -0.0017(14) 0.0062(13) 0.0018(13)
C(14) 0.0188(15) 0.043(2) 0.0390(18) 0.0041(14) 0.0062(13) 0.0034(15)
C(15) 0.0259(16) 0.0333(18) 0.0295(16) 0.0101(14) 0.0059(13) 0.0011(13)
C(16) 0.0212(14) 0.0301(16) 0.0199(14) 0.0031(13) 0.0011(11) 0.0005(12)
C(21) 0.0202(14) 0.0250(16) 0.0297(16) 0.0001(12) 0.0063(12) 0.0038(12)
C(22) 0.0242(15) 0.0326(17) 0.0283(16) 0.0002(13) 0.0071(13) 0.0054(13)
C(23) 0.045(2) 0.042(2) 0.0310(18) -0.0025(17) 0.0122(15) 0.0103(15)
C(24) 0.056(2) 0.035(2) 0.046(2) -0.0108(17) 0.0105(18) 0.0145(16)
C(25) 0.044(2) 0.0269(17) 0.041(2) -0.0071(15) 0.0023(16) 0.0042(14)
C(26) 0.0250(15) 0.0252(16) 0.0295(16) 0.0004(13) 0.0012(13) 0.0031(12)
C(31) 0.0249(15) 0.0193(15) 0.0200(15) -0.0002(12) 0.0037(12) 0.0031(11)
C(32) 0.0266(15) 0.0223(15) 0.0234(15) -0.0001(13) 0.0029(12) 0.0013(12)
C(33) 0.0254(16) 0.0341(17) 0.0281(16) 0.0017(14) 0.0004(13) 0.0023(13)
C(34) 0.0336(18) 0.044(2) 0.0188(15) -0.0036(15) -0.0026(13) 0.0044(13)
C(35) 0.0348(17) 0.0371(18) 0.0179(15) -0.0023(15) 0.0052(13) -0.0006(13)
C(36) 0.0256(15) 0.0235(15) 0.0187(14) -0.0031(12) 0.0055(12) 0.0010(11)
C(121) 0.0195(14) 0.0234(15) 0.0247(15) -0.0020(12) 0.0070(11) 0.0005(12)
C(122) 0.0346(17) 0.0366(18) 0.0252(16) 0.0025(15) 0.0014(13) -0.0024(13)
C(123) 0.048(2) 0.040(2) 0.0276(17) 0.0062(17) 0.0076(15) -0.0098(14)
C(124) 0.0331(17) 0.0252(16) 0.0370(18) 0.0054(14) 0.0137(14) -0.0002(13)
C(125) 0.0309(16) 0.0274(16) 0.0320(17) 0.0054(14) 0.0072(13) 0.0043(13)
C(126) 0.0335(16) 0.0308(17) 0.0237(15) 0.0011(14) 0.0081(13) -0.0029(13)
C(161) 0.0203(14) 0.0284(16) 0.0232(15) 0.0089(13) -0.0016(12) 0.0027(12)
C(162) 0.0308(17) 0.0349(18) 0.0298(17) 0.0075(14) 0.0065(13) -0.0008(14)
C(163) 0.0387(19) 0.0352(19) 0.0394(19) 0.0088(16) 0.0008(15) -0.0108(15)
C(164) 0.0396(19) 0.0278(18) 0.043(2) -0.0001(15) -0.0027(16) 0.0016(15)
C(165) 0.0347(17) 0.0373(19) 0.0313(17) -0.0003(15) 0.0040(14) 0.0071(14)
C(166) 0.0298(16) 0.0318(17) 0.0242(15) 0.0059(14) 0.0022(13) 0.0004(13)
C(221) 0.0346(17) 0.0347(17) 0.0157(14) 0.0055(14) 0.0066(12) 0.0069(12)
C(222) 0.0318(17) 0.0334(17) 0.0241(15) 0.0055(14) 0.0046(13) 0.0035(13)
C(223) 0.0422(19) 0.0379(19) 0.0280(17) 0.0005(16) -0.0017(14) 0.0034(14)
C(224) 0.066(3) 0.040(2) 0.0288(18) 0.0068(19) 0.0049(17) -0.0067(15)
C(225) 0.050(2) 0.062(3) 0.041(2) 0.018(2) 0.0129(17) -0.0119(18)
C(226) 0.0341(18) 0.052(2) 0.0367(19) 0.0064(16) 0.0114(15) -0.0025(16)
C(261) 0.0223(15) 0.0241(16) 0.0340(17) -0.0056(13) 0.0008(13) -0.0016(13)
C(262) 0.0274(16) 0.0250(16) 0.0333(17) -0.0033(13) 0.0040(13) -0.0008(13)
C(263) 0.0343(18) 0.0351(19) 0.0328(18) -0.0121(15) -0.0005(14) 0.0017(14)
C(264) 0.048(2) 0.043(2) 0.0342(18) -0.0162(18) 0.0123(16) -0.0066(16)
C(265) 0.0398(19) 0.039(2) 0.052(2) -0.0035(16) 0.0147(17) -0.0178(17)
C(266) 0.0328(17) 0.0280(17) 0.046(2) 0.0036(15) 0.0024(15) -0.0003(15)
C(321) 0.0161(14) 0.0325(17) 0.0253(15) 0.0056(13) -0.0013(12) -0.0030(13)
C(322) 0.051(2) 0.0335(19) 0.0340(18) 0.0169(16) 0.0040(15) 0.0052(14)
C(323) 0.055(2) 0.040(2) 0.041(2) 0.0245(18) 0.0048(17) -0.0061(16)
C(324) 0.0258(17) 0.064(3) 0.043(2) 0.0065(17) 0.0095(15) -0.0193(19)
C(325) 0.0376(19) 0.066(3) 0.046(2) -0.0192(19) 0.0251(17) -0.0153(19)
C(326) 0.0315(17) 0.040(2) 0.0427(19) -0.0117(15) 0.0154(15) -0.0136(15)
C(361) 0.0317(16) 0.0280(16) 0.0155(14) 0.0032(13) 0.0089(12) 0.0025(12)
C(362) 0.0297(16) 0.0378(18) 0.0223(15) 0.0029(14) 0.0079(13) -0.0036(13)
C(363) 0.0268(17) 0.054(2) 0.0300(17) 0.0005(16) 0.0035(14) -0.0001(15)
C(364) 0.0302(18) 0.054(2) 0.043(2) 0.0108(17) 0.0126(15) 0.0056(17)
C(365) 0.050(2) 0.0297(18) 0.054(2) 0.0094(17) 0.0225(18) -0.0017(16)
C(366) 0.0385(18) 0.0295(18) 0.0355(18) -0.0026(15) 0.0138(14) -0.0023(14)
C(911) 0.042(2) 0.049(2) 0.047(2) -0.0087(18) 0.0034(17) -0.0077(17)
C(912) 0.0365(19) 0.058(2) 0.045(2) -0.0077(18) 0.0095(16) -0.0139(18)
C(913) 0.054(2) 0.054(2) 0.041(2) -0.022(2) 0.0095(18) -0.0073(18)
C(914) 0.067(3) 0.046(2) 0.066(3) 0.007(2) 0.004(2) -0.005(2)
C(915) 0.058(3) 0.069(3) 0.065(3) 0.000(2) 0.018(2) -0.024(2)
C(916) 0.057(2) 0.064(3) 0.047(2) -0.019(2) 0.0194(19) -0.017(2)

loop_
_geom_angle_atom_site_label_1
_geom_angle_atom_site_label_2
_geom_angle_atom_site_label_3
_geom_angle
_geom_angle_publ_flag
O(1) Rb O(3) 55.42(5) yes
O(1) Rb O(2) 55.20(5) yes
O(3) Rb O(2) 54.97(5) yes
O(1) Rb C(222) 69.75(7) yes
O(3) Rb C(222) 112.16(7) yes
O(2) Rb C(222) 62.27(7) yes
O(1) Rb C(223) 83.57(7) yes
O(3) Rb C(223) 134.49(7) yes
O(2) Rb C(223) 86.99(7) yes
C(222) Rb C(223) 24.73(8) yes
O(1) Rb C(322) 124.18(7) yes
O(3) Rb C(322) 69.42(7) yes
O(2) Rb C(322) 100.64(7) yes
C(222) Rb C(322) 148.58(8) yes
C(223) Rb C(322) 150.52(8) yes
O(1) Rb C(321) 107.83(6) yes
O(3) Rb C(321) 53.21(6) yes
O(2) Rb C(321) 76.60(6) yes
C(222) Rb C(321) 131.28(8) yes
C(223) Rb C(321) 148.11(8) yes
C(322) Rb C(321) 24.07(7) yes
O(1) Rb C(126) 66.27(6) yes
O(3) Rb C(126) 67.74(6) yes
O(2) Rb C(126) 113.53(6) yes
C(222) Rb C(126) 123.48(7) yes
C(223) Rb C(126) 116.27(8) yes
C(322) Rb C(126) 86.93(8) yes
C(321) Rb C(126) 95.43(7) yes
O(1) Rb C(326) 110.90(7) yes
O(3) Rb C(326) 64.65(6) yes
O(2) Rb C(326) 64.08(7) yes
C(222) Rb C(326) 108.72(8) yes
C(223) Rb C(326) 124.14(8) yes
C(322) Rb C(326) 41.75(9) yes
C(321) Rb C(326) 24.04(8) yes
C(126) Rb C(326) 118.92(7) yes
O(1) Rb C(121) 53.29(6) yes
O(3) Rb C(121) 78.31(6) yes
O(2) Rb C(121) 107.92(6) yes
C(222) Rb C(121) 99.81(7) yes
C(223) Rb C(121) 93.28(8) yes
C(322) Rb C(121) 110.88(8) yes
C(321) Rb C(121) 117.63(7) yes
C(126) Rb C(121) 23.96(7) yes
C(326) Rb C(121) 139.45(7) yes
O(1) Rb C(323) 148.33(7) yes
O(3) Rb C(323) 93.15(7) yes
O(2) Rb C(323) 112.48(8) yes
C(222) Rb C(323) 134.57(9) yes
C(223) Rb C(323) 127.12(8) yes
C(322) Rb C(323) 24.20(8) yes
C(321) Rb C(323) 42.49(8) yes
C(126) Rb C(323) 100.57(9) yes
C(326) Rb C(323) 48.42(9) yes
C(121) Rb C(323) 122.61(8) yes
O(1) Rb C(325) 130.09(7) yes
O(3) Rb C(325) 88.36(7) yes
O(2) Rb C(325) 76.52(8) yes
C(222) Rb C(325) 100.44(9) yes
C(223) Rb C(325) 107.74(9) yes
C(322) Rb C(325) 48.36(9) yes
C(321) Rb C(325) 42.14(8) yes
C(126) Rb C(325) 135.00(8) yes
C(326) Rb C(325) 23.71(7) yes
C(121) Rb C(325) 158.82(8) yes
C(323) Rb C(325) 41.03(10) yes
O(2) Ge O(1) 87.99(8) yes
O(2) Ge O(3) 87.42(8) yes
O(1) Ge O(3) 86.72(8) yes
O(2) Ge Rb 54.38(6) yes
O(1) Ge Rb 52.04(5) yes
O(3) Ge Rb 52.29(5) yes
C(11) O(1) Ge 118.77(16) yes
C(11) O(1) Rb 135.50(16) yes
Ge O(1) Rb 95.73(6) yes
C(21) O(2) Ge 125.36(17) yes
C(21) O(2) Rb 136.77(16) yes
Ge O(2) Rb 93.27(7) yes
C(31) O(3) Ge 122.14(16) yes
C(31) O(3) Rb 134.57(15) yes
Ge O(3) Rb 95.28(6) yes
O(1) C(11) C(12) 118.8(2) yes
O(1) C(11) C(16) 121.4(2) yes
C(12) C(11) C(16) 119.8(2) yes
C(13) C(12) C(11) 119.8(3) yes
C(13) C(12) C(121) 119.4(3) yes
C(11) C(12) C(121) 120.8(2) yes
C(14) C(13) C(12) 120.7(3) yes
C(13) C(14) C(15) 119.5(3) yes
C(14) C(15) C(16) 121.5(3) yes
C(15) C(16) C(11) 118.5(3) yes
C(15) C(16) C(161) 119.4(3) yes
C(11) C(16) C(161) 122.0(2) yes
O(2) C(21) C(22) 117.7(3) yes
O(2) C(21) C(26) 123.0(3) yes
C(22) C(21) C(26) 119.2(3) yes
C(23) C(22) C(21) 119.4(3) yes
C(23) C(22) C(221) 119.7(3) yes
C(21) C(22) C(221) 120.8(3) yes
C(24) C(23) C(22) 121.4(3) yes
C(25) C(24) C(23) 119.2(3) yes
C(24) C(25) C(26) 121.6(3) yes
C(25) C(26) C(21) 119.1(3) yes
C(25) C(26) C(261) 118.6(3) yes
C(21) C(26) C(261) 122.3(3) yes
O(3) C(31) C(32) 118.5(2) yes
O(3) C(31) C(36) 122.2(2) yes
C(32) C(31) C(36) 119.3(2) yes
C(33) C(32) C(31) 119.9(3) yes
C(33) C(32) C(321) 120.3(2) yes
C(31) C(32) C(321) 119.7(2) yes
C(34) C(33) C(32) 120.4(3) yes
C(35) C(34) C(33) 119.8(3) yes
C(34) C(35) C(36) 121.9(3) yes
C(35) C(36) C(31) 118.6(3) yes
C(35) C(36) C(361) 119.2(2) yes
C(31) C(36) C(361) 122.1(2) yes
C(122) C(121) C(126) 118.0(3) yes
C(122) C(121) C(12) 120.0(2) yes
C(126) C(121) C(12) 122.0(2) yes
C(122) C(121) Rb 82.54(17) yes
C(126) C(121) Rb 77.44(16) yes
C(12) C(121) Rb 111.23(16) yes
C(123) C(122) C(121) 120.8(3) yes
C(123) C(122) Rb 83.36(19) yes
C(121) C(122) Rb 74.03(16) yes
C(124) C(123) C(122) 120.5(3) yes
C(124) C(123) Rb 79.05(19) yes
C(122) C(123) Rb 74.10(19) yes
C(123) C(124) C(125) 119.7(3) yes
C(123) C(124) Rb 78.75(19) yes
C(125) C(124) Rb 73.95(17) yes
C(124) C(125) C(126) 119.6(3) yes
C(124) C(125) Rb 83.54(18) yes
C(126) C(125) Rb 73.44(17) yes
C(125) C(126) C(121) 121.3(3) yes
C(125) C(126) Rb 83.11(17) yes
C(121) C(126) Rb 78.60(16) yes
C(162) C(161) C(166) 118.3(3) yes
C(162) C(161) C(16) 121.6(3) yes
C(166) C(161) C(16) 120.1(3) yes
C(163) C(162) C(161) 120.6(3) yes
C(164) C(163) C(162) 120.5(3) yes
C(163) C(164) C(165) 119.7(3) yes
C(164) C(165) C(166) 120.1(3) yes
C(165) C(166) C(161) 120.8(3) yes
C(226) C(221) C(222) 118.0(3) yes
C(226) C(221) C(22) 120.1(3) yes
C(222) C(221) C(22) 121.9(3) yes
C(226) C(221) Rb 90.38(19) yes
C(222) C(221) Rb 68.37(16) yes
C(22) C(221) Rb 111.91(17) yes
C(223) C(222) C(221) 121.0(3) yes
C(223) C(222) Rb 80.71(18) yes
C(221) C(222) Rb 87.76(17) yes
C(222) C(223) C(224) 120.0(3) yes
C(222) C(223) Rb 74.56(17) yes
C(224) C(223) Rb 90.06(19) yes
C(225) C(224) C(223) 119.4(3) yes
C(225) C(224) Rb 87.6(2) yes
C(223) C(224) Rb 66.96(18) yes
C(224) C(225) C(226) 120.3(3) yes
C(225) C(226) C(221) 121.2(3) yes
C(225) C(226) Rb 81.2(2) yes
C(221) C(226) Rb 67.69(17) yes
C(266) C(261) C(262) 117.6(3) yes
C(266) C(261) C(26) 121.2(3) yes
C(262) C(261) C(26) 121.2(3) yes
C(263) C(262) C(261) 121.2(3) yes
C(264) C(263) C(262) 120.2(3) yes
C(263) C(264) C(265) 119.6(3) yes
C(264) C(265) C(266) 120.4(3) yes
C(261) C(266) C(265) 121.0(3) yes
C(322) C(321) C(326) 118.1(3) yes
C(322) C(321) C(32) 121.0(3) yes
C(326) C(321) C(32) 120.9(3) yes
C(322) C(321) Rb 77.75(17) yes
C(326) C(321) Rb 79.73(17) yes
C(32) C(321) Rb 112.43(16) yes
C(321) C(322) C(323) 120.9(3) yes
C(321) C(322) Rb 78.19(17) yes
C(323) C(322) Rb 79.91(19) yes
C(324) C(323) C(322) 120.2(3) yes
C(324) C(323) Rb 80.80(19) yes
C(322) C(323) Rb 75.89(18) yes
C(323) C(324) C(325) 119.8(3) yes
C(323) C(324) Rb 75.93(19) yes
C(325) C(324) Rb 78.13(19) yes
C(324) C(325) C(326) 120.1(3) yes
C(324) C(325) Rb 78.63(19) yes
C(326) C(325) Rb 75.95(18) yes
C(321) C(326) C(325) 120.9(3) yes
C(321) C(326) Rb 76.23(16) yes
C(325) C(326) Rb 80.34(19) yes
C(366) C(361) C(362) 118.1(3) yes
C(366) C(361) C(36) 121.2(3) yes
C(362) C(361) C(36) 120.7(3) yes
C(363) C(362) C(361) 121.0(3) yes
C(364) C(363) C(362) 120.1(3) yes
C(365) C(364) C(363) 119.4(3) yes
C(364) C(365) C(366) 120.6(3) yes
C(365) C(366) C(361) 120.8(3) yes
C(916) C(911) C(912) 119.9(4) yes
C(913) C(912) C(911) 120.1(4) yes
C(914) C(913) C(912) 120.2(4) yes
C(913) C(914) C(915) 120.0(4) yes
C(914) C(915) C(916) 120.4(4) yes
C(911) C(916) C(915) 119.4(4) yes

loop_
_geom_bond_atom_site_label_1
_geom_bond_atom_site_label_2
_geom_bond_distance
_geom_bond_publ_flag
Rb O(1) 2.8542(18) yes
Rb O(3) 2.8614(17) yes
Rb O(2) 2.9324(19) yes
Rb C(222) 3.198(3) yes
Rb C(223) 3.274(3) yes
Rb C(322) 3.314(3) yes
Rb C(321) 3.319(3) yes
Rb C(126) 3.349(3) yes
Rb C(326) 3.363(3) yes
Rb C(121) 3.364(3) yes
Rb C(323) 3.364(3) yes
Rb C(325) 3.417(3) yes
Ge O(2) 1.9305(18) yes
Ge O(1) 1.9305(18) yes
Ge O(3) 1.9402(18) yes
Ge Rb 3.6018(4) yes
O(1) C(11) 1.358(3) yes
O(1) Rb 2.8542(18) yes
O(2) C(21) 1.350(3) yes
O(2) Rb 2.9325(19) yes
O(3) C(31) 1.350(3) yes
O(3) Rb 2.8614(17) yes
C(11) C(12) 1.404(4) yes
C(11) C(16) 1.413(4) yes
C(12) C(13) 1.399(4) yes
C(12) C(121) 1.496(4) yes
C(13) C(14) 1.382(4) yes
C(14) C(15) 1.387(4) yes
C(15) C(16) 1.400(4) yes
C(16) C(161) 1.491(4) yes
C(21) C(22) 1.412(4) yes
C(21) C(26) 1.415(4) yes
C(22) C(23) 1.397(4) yes
C(22) C(221) 1.490(4) yes
C(23) C(24) 1.383(5) yes
C(24) C(25) 1.379(5) yes
C(25) C(26) 1.400(4) yes
C(26) C(261) 1.495(4) yes
C(31) C(32) 1.409(4) yes
C(31) C(36) 1.417(4) yes
C(32) C(33) 1.396(4) yes
C(32) C(321) 1.497(4) yes
C(33) C(34) 1.386(4) yes
C(34) C(35) 1.372(4) yes
C(35) C(36) 1.395(4) yes
C(36) C(361) 1.496(4) yes
C(121) C(122) 1.392(4) yes
C(121) C(126) 1.393(4) yes
C(121) Rb 3.364(3) yes
C(122) C(123) 1.383(4) yes
C(122) Rb 3.469(3) yes
C(123) C(124) 1.380(4) yes
C(123) Rb 3.583(3) yes
C(124) C(125) 1.382(4) yes
C(124) Rb 3.587(3) yes
C(125) C(126) 1.391(4) yes
C(125) Rb 3.469(3) yes
C(126) Rb 3.349(3) yes
C(161) C(162) 1.392(4) yes
C(161) C(166) 1.399(4) yes
C(162) C(163) 1.387(4) yes
C(163) C(164) 1.382(5) yes
C(164) C(165) 1.381(5) yes
C(165) C(166) 1.388(4) yes
C(221) C(226) 1.388(4) yes
C(221) C(222) 1.392(4) yes
C(221) Rb 3.438(3) yes
C(222) C(223) 1.388(4) yes
C(222) Rb 3.198(3) yes
C(223) C(224) 1.389(5) yes
C(223) Rb 3.274(3) yes
C(224) C(225) 1.380(5) yes
C(224) Rb 3.558(3) yes
C(225) C(226) 1.385(5) yes
C(226) Rb 3.716(3) yes
C(261) C(266) 1.388(4) yes
C(261) C(262) 1.400(4) yes
C(262) C(263) 1.388(4) yes
C(263) C(264) 1.373(5) yes
C(264) C(265) 1.383(5) yes
C(265) C(266) 1.389(5) yes
C(321) C(322) 1.383(4) yes
C(321) C(326) 1.392(4) yes
C(321) Rb 3.319(3) yes
C(322) C(323) 1.401(5) yes
C(322) Rb 3.314(3) yes
C(323) C(324) 1.370(5) yes
C(323) Rb 3.364(3) yes
C(324) C(325) 1.378(5) yes
C(324) Rb 3.424(3) yes
C(325) C(326) 1.394(4) yes
C(325) Rb 3.417(3) yes
C(326) Rb 3.363(3) yes
C(361) C(366) 1.385(4) yes
C(361) C(362) 1.399(4) yes
C(362) C(363) 1.383(4) yes
C(363) C(364) 1.382(5) yes
C(364) C(365) 1.378(5) yes
C(365) C(366) 1.384(4) yes
C(911) C(916) 1.376(5) yes
C(911) C(912) 1.380(5) yes
C(912) C(913) 1.372(5) yes
C(913) C(914) 1.368(5) yes
C(914) C(915) 1.370(6) yes
C(915) C(916) 1.383(6) yes
